data_4317345
loop_
_publ_author_name
'Mengyuan Li'
'Yanhua Lan'
'Ayuk M. Ako'
'Wolfgang Wernsdorfer'
'Christopher E. Anson'
'Gernot Buth'
'Annie K. Powell'
'Zheming Wang'
'Song Gao'

_publ_section_title
;
 A Family of 3d-4f Octa-Nuclear [MnIII4LnIII4] Wheels (Ln = Sm, Gd, Tb,
 Dy, Ho, Er, and Y): Synthesis, Structure, and Magnetism
;
_journal_name_full 'Inorganic Chemistry'
_journal_page_first 11587
_journal_page_last 11594
_journal_paper_doi 10.1021/ic101754g
_journal_volume 49
_journal_year 2010
_chemical_formula_sum 'C68 H140 Mn4 N4 O40 Sm4'
_chemical_formula_weight 2475.00
_chemical_name_systematic
; 
 ? 
;
_space_group_IT_number 15
_symmetry_cell_setting monoclinic
_symmetry_space_group_name_Hall '-C 2yc'
_symmetry_space_group_name_H-M 'C 1 2/c 1'
_atom_sites_solution_hydrogens geom
_atom_sites_solution_primary direct
_atom_sites_solution_secondary difmap
_audit_creation_method SHELXL-97
_cell_angle_alpha 90.00
_cell_angle_beta 126.332(2)
_cell_angle_gamma 90.00
_cell_formula_units_Z 4
_cell_length_a 40.1853(16)
_cell_length_b 8.7686(4)
_cell_length_c 33.6509(14)
_cell_measurement_reflns_used 30237
_cell_measurement_temperature 150(2)
_cell_measurement_theta_max 30.73
_cell_measurement_theta_min 1.68
_cell_volume 9552.4(7)
_computing_cell_refinement 'X-Area 1.38 (Stoe & Cie GmbH, 2006)'
_computing_data_collection 'WinXpose 1.6.8 (Stoe & Cie GmbH, 2004)'
_computing_data_reduction 'X-Area 1.38 (Stoe & Cie GmbH, 2006)'
_computing_molecular_graphics 'Diamond 2.1 (Crystal Impact, 1998)'
_computing_publication_material 'SHELXTL 6.14 (BrukerAXS Inc., 2003)'
_computing_structure_refinement 'SHELXTL 6.14 (BrukerAXS Inc., 2003)'
_computing_structure_solution 'SHELXTL 6.14 (BrukerAXS Inc., 2003)'
_diffrn_ambient_temperature 150(2)
_diffrn_detector_area_resol_mean 6.667
_diffrn_measured_fraction_theta_full 0.996
_diffrn_measured_fraction_theta_max 0.980
_diffrn_measurement_device_type 'Stoe IPDS II'
_diffrn_measurement_method 'area detector'
_diffrn_radiation_monochromator silicon
_diffrn_radiation_source synchrotron
_diffrn_radiation_type synchrotron
_diffrn_radiation_wavelength 0.80000
_diffrn_reflns_av_R_equivalents 0.2350
_diffrn_reflns_av_sigmaI/netI 0.1405
_diffrn_reflns_limit_h_max 49
_diffrn_reflns_limit_h_min -50
_diffrn_reflns_limit_k_max 11
_diffrn_reflns_limit_k_min -11
_diffrn_reflns_limit_l_max 42
_diffrn_reflns_limit_l_min -42
_diffrn_reflns_number 31082
_diffrn_reflns_theta_full 29.00
_diffrn_reflns_theta_max 30.73
_diffrn_reflns_theta_min 1.69
_diffrn_standards_decay_% none
_exptl_absorpt_coefficient_mu 4.122
_exptl_absorpt_correction_T_max 0.928
_exptl_absorpt_correction_T_min 0.330
_exptl_absorpt_correction_type multi-scan
_exptl_absorpt_process_details
;
XPREP in SHELXTL 6.14 (BrukerAXS Inc., 2003)
;
_exptl_crystal_colour pinkish-brown
_exptl_crystal_density_diffrn 1.721
_exptl_crystal_density_meas 1.781
_exptl_crystal_density_method 'not measured'
_exptl_crystal_description needle
_exptl_crystal_F_000 4976
_exptl_crystal_size_max 0.17
_exptl_crystal_size_mid 0.04
_exptl_crystal_size_min 0.02
_refine_diff_density_max 3.421
_refine_diff_density_min -3.223
_refine_diff_density_rms 0.276
_refine_ls_extinction_method none
_refine_ls_goodness_of_fit_ref 1.027
_refine_ls_hydrogen_treatment mixed
_refine_ls_matrix_type full
_refine_ls_number_parameters 549
_refine_ls_number_reflns 10232
_refine_ls_number_restraints 3
_refine_ls_restrained_S_all 1.027
_refine_ls_R_factor_all 0.1241
_refine_ls_R_factor_gt 0.1052
_refine_ls_shift/su_max 0.002
_refine_ls_shift/su_mean 0.000
_refine_ls_structure_factor_coef Fsqd
_refine_ls_weighting_details 'calc w=1/[\s^2^(Fo^2^)+(0.1676P)^2^+31.7572P] where P=(Fo^2^+2Fc^2^)/3'
_refine_ls_weighting_scheme calc
_refine_ls_wR_factor_gt 0.2630
_refine_ls_wR_factor_ref 0.2888
_reflns_number_gt 7661
_reflns_number_total 10232
_reflns_threshold_expression >2sigma(I)
_cod_data_source_file ic101754g_si_001_1.cif
_cod_data_source_block 1Sm
_cod_original_sg_symbol_H-M 'C 2/c'
_cod_database_code 4317345

loop_
_symmetry_equiv_pos_as_xyz
'x, y, z'
'-x, y, -z+1/2'
'x+1/2, y+1/2, z'
'-x+1/2, y+1/2, -z+1/2'
'-x, -y, -z'
'x, -y, z-1/2'
'-x+1/2, -y+1/2, -z'
'x+1/2, -y+1/2, z-1/2'

loop_
_atom_site_label
_atom_site_type_symbol
_atom_site_fract_x
_atom_site_fract_y
_atom_site_fract_z
_atom_site_U_iso_or_equiv
_atom_site_adp_type
_atom_site_occupancy
_atom_site_symmetry_multiplicity
_atom_site_calc_flag
_atom_site_refinement_flags
_atom_site_disorder_assembly
_atom_site_disorder_group
Sm1 Sm 0.122333(15) 0.08729(7) 0.32116(2) 0.0461(2) Uani 1 1 d . . .
Sm2 Sm 0.016434(15) 0.32283(7) 0.37997(2) 0.0468(2) Uani 1 1 d D . .
Mn1 Mn 0.08874(5) 0.2109(2) 0.20669(6) 0.0448(4) Uani 1 1 d . . .
Mn2 Mn 0.11062(5) 0.1998(2) 0.41436(6) 0.0455(4) Uani 1 1 d . . .
N1 N 0.1402(3) 0.3725(12) 0.2186(4) 0.053(2) Uani 1 1 d . . .
C1 C 0.1173(4) 0.5028(16) 0.1843(5) 0.061(3) Uani 1 1 d . . .
H1A H 0.1309 0.5332 0.1688 0.073 Uiso 1 1 calc R . .
H1B H 0.1180 0.5912 0.2031 0.073 Uiso 1 1 calc R . .
C2 C 0.0730(4) 0.4587(18) 0.1448(5) 0.064(3) Uani 1 1 d . . .
H2A H 0.0566 0.5513 0.1273 0.077 Uiso 1 1 calc R . .
H2B H 0.0718 0.3911 0.1204 0.077 Uiso 1 1 calc R . .
O1 O 0.0560(2) 0.3823(10) 0.1662(3) 0.0469(16) Uani 1 1 d . . .
C3 C 0.1615(3) 0.4187(15) 0.2703(5) 0.055(3) Uani 1 1 d . . .
H3A H 0.1763 0.5162 0.2763 0.066 Uiso 1 1 calc R . .
H3B H 0.1822 0.3404 0.2924 0.066 Uiso 1 1 calc R . .
C4 C 0.1299(4) 0.4378(15) 0.2815(5) 0.055(3) Uani 1 1 d . . .
H4A H 0.1443 0.4611 0.3169 0.066 Uiso 1 1 calc R . .
H4B H 0.1111 0.5236 0.2620 0.066 Uiso 1 1 calc R . .
O2 O 0.1064(2) 0.2991(9) 0.2691(3) 0.0496(17) Uani 1 1 d . . .
C5 C 0.1664(3) 0.2887(15) 0.2096(5) 0.056(3) Uani 1 1 d . . .
H5A H 0.1494 0.2622 0.1741 0.067 Uiso 1 1 calc R . .
H5B H 0.1743 0.1917 0.2282 0.067 Uiso 1 1 calc R . .
C6 C 0.2061(4) 0.3642(16) 0.2226(6) 0.063(3) Uani 1 1 d . . .
H6A H 0.1990 0.4624 0.2047 0.076 Uiso 1 1 calc R . .
H6B H 0.2243 0.3864 0.2584 0.076 Uiso 1 1 calc R . .
C7 C 0.2289(5) 0.266(2) 0.2096(8) 0.089(5) Uani 1 1 d . . .
H7A H 0.2123 0.2558 0.1733 0.106 Uiso 1 1 calc R . .
H7B H 0.2328 0.1633 0.2238 0.106 Uiso 1 1 calc R . .
C8 C 0.2718(6) 0.335(3) 0.2293(11) 0.125(9) Uani 1 1 d . . .
H8A H 0.2855 0.2698 0.2194 0.187 Uiso 1 1 calc R . .
H8B H 0.2888 0.3411 0.2654 0.187 Uiso 1 1 calc R . .
H8C H 0.2681 0.4375 0.2156 0.187 Uiso 1 1 calc R . .
N2 N 0.1363(3) 0.0372(12) 0.4820(4) 0.052(2) Uani 1 1 d . . .
C9 C 0.1570(5) -0.082(2) 0.4737(6) 0.080(5) Uani 1 1 d . . .
H9A H 0.1852 -0.0949 0.5045 0.097 Uiso 1 1 calc R . .
H9B H 0.1420 -0.1790 0.4675 0.097 Uiso 1 1 calc R . .
C10 C 0.1601(7) -0.058(3) 0.4348(6) 0.112(8) Uani 1 1 d . . .
H10A H 0.1612 -0.1585 0.4223 0.135 Uiso 1 1 calc R . .
H10B H 0.1865 -0.0053 0.4481 0.135 Uiso 1 1 calc R . .
O3 O 0.1276(2) 0.0285(10) 0.3944(3) 0.0500(17) Uani 1 1 d . . .
C11 C 0.0979(4) -0.0169(18) 0.4728(5) 0.063(3) Uani 1 1 d . . .
H11A H 0.0889 0.0555 0.4873 0.075 Uiso 1 1 calc R . .
H11B H 0.1026 -0.1174 0.4887 0.075 Uiso 1 1 calc R . .
C12 C 0.0644(4) -0.0310(17) 0.4177(5) 0.061(3) Uani 1 1 d . . .
H12A H 0.0722 -0.1094 0.4034 0.073 Uiso 1 1 calc R . .
H12B H 0.0380 -0.0623 0.4116 0.073 Uiso 1 1 calc R . .
O4 O 0.0595(2) 0.1108(9) 0.3955(3) 0.0520(18) Uani 1 1 d . . .
C13 C 0.1638(6) 0.1158(19) 0.5300(6) 0.079(4) Uani 1 1 d . . .
H13A H 0.1485 0.2038 0.5304 0.095 Uiso 1 1 calc R . .
H13B H 0.1876 0.1570 0.5320 0.095 Uiso 1 1 calc R . .
C14 C 0.1802(6) 0.023(2) 0.5756(6) 0.094(5) Uani 1 1 d . . .
H14A H 0.1936 -0.0701 0.5748 0.113 Uiso 1 1 calc R . .
H14B H 0.1570 -0.0080 0.5767 0.113 Uiso 1 1 calc R . .
C15 C 0.2114(8) 0.115(4) 0.6218(8) 0.128(9) Uani 1 1 d . . .
H15A H 0.2267 0.0459 0.6506 0.154 Uiso 1 1 calc R . .
H15B H 0.2316 0.1630 0.6178 0.154 Uiso 1 1 calc R . .
C16 C 0.1918(12) 0.232(5) 0.6311(14) 0.199(18) Uani 1 1 d . . .
H16A H 0.2127 0.2869 0.6614 0.298 Uiso 1 1 calc R . .
H16B H 0.1717 0.1853 0.6350 0.298 Uiso 1 1 calc R . .
H16C H 0.1775 0.3034 0.6033 0.298 Uiso 1 1 calc R . .
O5 O 0.0290(2) 0.1446(10) 0.1893(3) 0.0523(18) Uani 1 1 d . . .
C17 C 0.0218(3) 0.0725(13) 0.2155(4) 0.049(2) Uani 1 1 d . . .
H17 H -0.0058 0.0397 0.2004 0.058 Uiso 1 1 calc R . .
O6 O 0.0487(2) 0.0394(9) 0.2609(3) 0.0507(17) Uani 1 1 d . . .
O7 O 0.0845(2) 0.2683(9) 0.3382(3) 0.0473(16) Uani 1 1 d . . .
C18 C 0.0513(3) 0.3391(13) 0.3079(4) 0.048(2) Uani 1 1 d . . .
H18 H 0.0452 0.3661 0.2769 0.057 Uiso 1 1 calc R . .
O8 O 0.0255(2) 0.3765(10) 0.3165(3) 0.0517(17) Uani 1 1 d . . .
O9 O 0.1198(2) 0.0415(10) 0.2486(3) 0.0506(17) Uani 1 1 d . . .
C19 C 0.1228(4) -0.0993(16) 0.2310(6) 0.065(3) Uani 1 1 d . . .
H19A H 0.0950 -0.1402 0.2068 0.097 Uiso 1 1 calc R . .
H19B H 0.1386 -0.1709 0.2585 0.097 Uiso 1 1 calc R . .
H19C H 0.1368 -0.0850 0.2153 0.097 Uiso 1 1 calc R . .
O10 O 0.0900(2) 0.3685(10) 0.4292(3) 0.0517(18) Uani 1 1 d . . .
C20 C 0.1098(4) 0.5122(13) 0.4463(5) 0.057(3) Uani 1 1 d . . .
H20A H 0.1365 0.4997 0.4786 0.086 Uiso 1 1 calc R . .
H20B H 0.0924 0.5822 0.4492 0.086 Uiso 1 1 calc R . .
H20C H 0.1144 0.5538 0.4228 0.086 Uiso 1 1 calc R . .
O11 O 0.1716(2) 0.2647(10) 0.3815(3) 0.0560(19) Uani 1 1 d . . .
O12 O 0.1633(2) 0.3076(10) 0.4416(3) 0.0551(19) Uani 1 1 d . . .
C21 C 0.1824(3) 0.3248(14) 0.4206(5) 0.056(3) Uani 1 1 d . . .
C22 C 0.2200(4) 0.425(2) 0.4481(6) 0.073(4) Uani 1 1 d . . .
H22A H 0.2445 0.3580 0.4673 0.088 Uiso 1 1 calc R . .
H22B H 0.2216 0.4792 0.4235 0.088 Uiso 1 1 calc R . .
C23 C 0.2229(6) 0.536(3) 0.4811(11) 0.120(9) Uani 1 1 d . . .
H23A H 0.2488 0.5924 0.4966 0.180 Uiso 1 1 calc R . .
H23B H 0.2224 0.4843 0.5066 0.180 Uiso 1 1 calc R . .
H23C H 0.1995 0.6064 0.4627 0.180 Uiso 1 1 calc R . .
O13 O -0.0107(2) 0.1405(11) 0.4075(3) 0.059(2) Uani 1 1 d . . .
O14 O -0.0786(2) 0.1027(10) 0.3506(3) 0.0538(19) Uani 1 1 d . . .
C24 C -0.0442(4) 0.0851(16) 0.3943(5) 0.060(3) Uani 1 1 d . . .
C25 C -0.0455(4) -0.013(2) 0.4291(6) 0.077(4) Uani 1 1 d . . .
H25A H -0.0237 -0.0919 0.4419 0.093 Uiso 1 1 calc R . .
H25B H -0.0386 0.0498 0.4574 0.093 Uiso 1 1 calc R . .
C26 C -0.0841(8) -0.090(4) 0.4096(9) 0.134(10) Uani 1 1 d . . .
H26A H -0.0815 -0.1510 0.4357 0.200 Uiso 1 1 calc R . .
H26B H -0.0909 -0.1567 0.3824 0.200 Uiso 1 1 calc R . .
H26C H -0.1060 -0.0140 0.3976 0.200 Uiso 1 1 calc R . .
O15 O 0.1878(2) -0.0282(11) 0.3572(4) 0.063(2) Uani 1 1 d . . .
O16 O 0.1867(4) -0.2830(13) 0.3592(5) 0.090(4) Uani 1 1 d . . .
C27 C 0.2044(4) -0.1607(17) 0.3685(5) 0.065(3) Uani 1 1 d . . .
C28 C 0.2497(5) -0.171(3) 0.3985(9) 0.104(7) Uani 1 1 d . . .
H28A H 0.2574 -0.2495 0.3842 0.124 Uiso 1 1 calc R . .
H28B H 0.2604 -0.2035 0.4323 0.124 Uiso 1 1 calc R . .
C29 C 0.2700(7) -0.020(5) 0.4013(15) 0.190(18) Uani 1 1 d . . .
H29A H 0.2999 -0.0339 0.4205 0.285 Uiso 1 1 calc R . .
H29B H 0.2639 0.0571 0.4173 0.285 Uiso 1 1 calc R . .
H29C H 0.2591 0.0143 0.3679 0.285 Uiso 1 1 calc R . .
O17 O 0.0282(3) 0.4356(11) 0.4509(4) 0.063(2) Uani 1 1 d . . .
O18 O 0.0233(4) 0.6874(13) 0.4470(4) 0.076(3) Uani 1 1 d . . .
C30 C 0.0335(5) 0.561(2) 0.4693(6) 0.074(4) Uani 1 1 d . . .
C31 C 0.0549(7) 0.562(3) 0.5259(7) 0.100(6) Uani 1 1 d . . .
H31A H 0.0421 0.6415 0.5339 0.120 Uiso 1 1 calc R . .
H31B H 0.0511 0.4623 0.5364 0.120 Uiso 1 1 calc R . .
C32 C 0.0966(9) 0.593(7) 0.5508(10) 0.25(3) Uani 1 1 d . . .
H32A H 0.1101 0.5929 0.5864 0.373 Uiso 1 1 calc R . .
H32B H 0.1001 0.6927 0.5406 0.373 Uiso 1 1 calc R . .
H32C H 0.1091 0.5139 0.5428 0.373 Uiso 1 1 calc R . .
O19 O 0.1111(3) -0.1892(11) 0.3159(4) 0.060(2) Uani 1 1 d D . .
H19 H 0.135(3) -0.235(17) 0.325(6) 0.072 Uiso 1 1 d D . .
C33 C 0.0831(5) -0.2738(18) 0.3188(6) 0.074(4) Uani 1 1 d . . .
H33A H 0.0861 -0.3824 0.3147 0.111 Uiso 1 1 calc R . .
H33B H 0.0549 -0.2409 0.2928 0.111 Uiso 1 1 calc R . .
H33C H 0.0887 -0.2573 0.3511 0.111 Uiso 1 1 calc R . .
O20 O 0.0134(3) 0.5979(10) 0.3683(4) 0.057(2) Uani 1 1 d D . .
H20 H 0.006(5) 0.638(5) 0.387(5) 0.069 Uiso 1 1 d D . .
C34 C -0.0117(5) 0.6881(19) 0.3248(6) 0.078(4) Uani 1 1 d . . .
H34A H -0.0049 0.7961 0.3332 0.117 Uiso 1 1 calc R . .
H34B H -0.0409 0.6714 0.3107 0.117 Uiso 1 1 calc R . .
H34C H -0.0066 0.6587 0.3008 0.117 Uiso 1 1 calc R . .

loop_
_atom_site_aniso_label
_atom_site_aniso_U_11
_atom_site_aniso_U_22
_atom_site_aniso_U_33
_atom_site_aniso_U_23
_atom_site_aniso_U_13
_atom_site_aniso_U_12
Sm1 0.0321(3) 0.0522(4) 0.0453(4) -0.0001(2) 0.0181(3) 0.00080(19)
Sm2 0.0330(3) 0.0554(4) 0.0426(3) -0.0017(2) 0.0173(3) -0.0024(2)
Mn1 0.0323(7) 0.0532(9) 0.0435(9) -0.0028(7) 0.0195(7) 0.0008(6)
Mn2 0.0307(7) 0.0520(9) 0.0413(9) -0.0013(7) 0.0144(7) -0.0020(6)
N1 0.041(4) 0.059(5) 0.053(6) 0.005(5) 0.025(5) 0.002(4)
C1 0.048(6) 0.069(8) 0.055(7) 0.002(6) 0.024(6) -0.008(6)
C2 0.037(5) 0.080(9) 0.065(8) 0.008(7) 0.025(6) 0.004(6)
O1 0.031(3) 0.065(4) 0.041(4) -0.002(3) 0.019(3) -0.003(3)
C3 0.029(4) 0.067(7) 0.051(7) -0.006(5) 0.014(5) -0.005(4)
C4 0.046(5) 0.061(7) 0.061(7) -0.006(5) 0.032(6) -0.010(5)
O2 0.044(4) 0.051(4) 0.052(5) 0.003(3) 0.028(4) 0.000(3)
C5 0.038(5) 0.060(7) 0.068(8) 0.004(6) 0.029(6) 0.001(5)
C6 0.041(5) 0.063(7) 0.074(9) -0.002(7) 0.029(6) -0.007(5)
C7 0.056(8) 0.112(13) 0.114(14) 0.006(11) 0.059(10) 0.008(8)
C8 0.082(12) 0.15(2) 0.19(3) 0.013(17) 0.109(17) 0.019(12)
N2 0.040(4) 0.058(5) 0.039(5) 0.009(4) 0.013(4) 0.005(4)
C9 0.078(9) 0.096(11) 0.060(9) 0.037(8) 0.037(8) 0.040(9)
C10 0.128(16) 0.142(17) 0.039(8) 0.024(9) 0.033(9) 0.087(14)
O3 0.032(3) 0.058(4) 0.041(4) -0.002(3) 0.012(3) 0.000(3)
C11 0.058(7) 0.077(9) 0.060(8) 0.004(6) 0.038(7) -0.001(6)
C12 0.039(5) 0.070(8) 0.064(8) 0.006(6) 0.025(6) -0.005(5)
O4 0.035(3) 0.052(4) 0.054(5) 0.007(4) 0.017(4) 0.000(3)
C13 0.086(10) 0.070(9) 0.059(9) -0.005(7) 0.031(8) -0.018(8)
C14 0.093(12) 0.101(13) 0.046(8) 0.005(8) 0.019(8) -0.011(10)
C15 0.102(15) 0.19(3) 0.049(10) -0.026(13) 0.019(10) 0.007(17)
C16 0.15(3) 0.24(4) 0.10(2) -0.03(3) 0.02(2) 0.01(3)
O5 0.030(3) 0.065(5) 0.053(5) 0.005(4) 0.020(3) 0.004(3)
C17 0.034(4) 0.050(6) 0.049(6) 0.000(5) 0.018(5) -0.004(4)
O6 0.041(4) 0.054(4) 0.046(4) 0.003(3) 0.019(3) 0.001(3)
O7 0.035(3) 0.061(4) 0.041(4) 0.003(3) 0.019(3) -0.003(3)
C18 0.032(4) 0.054(6) 0.041(6) 0.002(4) 0.012(4) 0.003(4)
O8 0.038(3) 0.059(4) 0.045(4) 0.001(4) 0.018(3) 0.005(3)
O9 0.035(3) 0.061(4) 0.048(4) -0.005(4) 0.020(3) 0.002(3)
C19 0.058(7) 0.060(7) 0.074(9) -0.002(6) 0.038(7) -0.002(6)
O10 0.036(3) 0.064(5) 0.047(4) 0.002(4) 0.020(3) -0.002(3)
C20 0.048(6) 0.039(5) 0.069(8) 0.001(5) 0.027(6) -0.002(4)
O11 0.034(3) 0.068(5) 0.047(5) -0.005(4) 0.014(3) -0.008(3)
O12 0.035(3) 0.061(5) 0.057(5) -0.001(4) 0.021(4) -0.003(3)
C21 0.032(5) 0.058(7) 0.065(8) -0.001(6) 0.022(5) -0.009(4)
C22 0.043(6) 0.097(11) 0.064(9) -0.015(8) 0.023(6) -0.016(6)
C23 0.065(10) 0.119(16) 0.18(2) -0.037(17) 0.073(14) -0.026(11)
O13 0.040(4) 0.075(5) 0.037(4) 0.008(4) 0.009(3) -0.007(4)
O14 0.039(4) 0.067(5) 0.041(4) 0.003(4) 0.016(3) -0.006(3)
C24 0.046(6) 0.078(9) 0.045(6) 0.007(5) 0.021(5) -0.005(5)
C25 0.057(7) 0.107(12) 0.057(8) 0.023(8) 0.028(7) -0.003(8)
C26 0.105(16) 0.21(3) 0.078(14) 0.004(16) 0.048(13) -0.046(18)
O15 0.039(4) 0.071(6) 0.069(6) 0.002(5) 0.026(4) 0.011(4)
O16 0.069(6) 0.061(6) 0.104(10) 0.002(6) 0.031(7) 0.007(5)
C27 0.048(6) 0.074(9) 0.044(7) -0.002(6) 0.011(6) 0.010(6)
C28 0.052(8) 0.124(16) 0.093(14) 0.018(12) 0.020(9) 0.009(9)
C29 0.054(11) 0.25(4) 0.19(3) 0.05(3) 0.029(16) -0.021(18)
O17 0.054(5) 0.070(6) 0.052(5) -0.014(4) 0.025(4) -0.006(4)
O18 0.089(7) 0.074(7) 0.058(6) -0.001(5) 0.040(6) -0.002(5)
C30 0.063(8) 0.087(11) 0.075(10) -0.018(8) 0.043(8) -0.017(7)
C31 0.106(14) 0.128(16) 0.071(11) -0.025(10) 0.055(11) -0.043(12)
C32 0.093(17) 0.55(9) 0.071(16) 0.04(3) 0.031(14) -0.08(3)
O19 0.048(4) 0.062(5) 0.064(6) 0.006(4) 0.029(4) -0.001(4)
C33 0.086(10) 0.070(9) 0.072(10) -0.003(7) 0.049(9) -0.017(8)
O20 0.045(4) 0.061(5) 0.054(5) 0.002(4) 0.023(4) 0.002(3)
C34 0.056(7) 0.088(10) 0.068(9) 0.027(8) 0.024(7) 0.001(7)

loop_
_atom_type_symbol
_atom_type_description
_atom_type_scat_dispersion_real
_atom_type_scat_dispersion_imag
_atom_type_scat_source
C C 0.0043 0.0021 'International Tables Vol C Tables 4.2.6.8 and 6.1.1.4'
H H 0.0000 0.0000 'International Tables Vol C Tables 4.2.6.8 and 6.1.1.4'
N N 0.0082 0.0043 'International Tables Vol C Tables 4.2.6.8 and 6.1.1.4'
O O 0.0142 0.0079 'International Tables Vol C Tables 4.2.6.8 and 6.1.1.4'
Mn Mn 0.3566 0.9084 'International Tables Vol C Tables 4.2.6.8 and 6.1.1.4'
Sm Sm -0.0595 4.2261 'International Tables Vol C Tables 4.2.6.8 and 6.1.1.4'

loop_
_geom_angle_atom_site_label_1
_geom_angle_atom_site_label_2
_geom_angle_atom_site_label_3
_geom_angle
_geom_angle_site_symmetry_1
_geom_angle_site_symmetry_3
_geom_angle_publ_flag
O2 Sm1 O15 116.3(3) . . ?
O2 Sm1 O11 80.9(3) . . ?
O15 Sm1 O11 74.5(3) . . ?
O2 Sm1 O3 138.5(3) . . ?
O15 Sm1 O3 89.3(3) . . ?
O11 Sm1 O3 75.1(3) . . ?
O2 Sm1 O9 63.4(3) . . ?
O15 Sm1 O9 79.3(3) . . ?
O11 Sm1 O9 118.9(3) . . ?
O3 Sm1 O9 157.9(3) . . ?
O2 Sm1 O6 81.8(3) . . ?
O15 Sm1 O6 141.6(3) . . ?
O11 Sm1 O6 143.8(3) . . ?
O3 Sm1 O6 98.2(3) . . ?
O9 Sm1 O6 80.1(3) . . ?
O2 Sm1 O19 139.9(3) . . ?
O15 Sm1 O19 73.5(3) . . ?
O11 Sm1 O19 136.9(3) . . ?
O3 Sm1 O19 76.3(3) . . ?
O9 Sm1 O19 82.4(3) . . ?
O6 Sm1 O19 71.8(3) . . ?
O2 Sm1 O7 74.7(3) . . ?
O15 Sm1 O7 142.9(3) . . ?
O11 Sm1 O7 72.6(3) . . ?
O3 Sm1 O7 66.1(3) . . ?
O9 Sm1 O7 132.3(3) . . ?
O6 Sm1 O7 72.2(3) . . ?
O19 Sm1 O7 122.4(3) . . ?
O17 Sm2 O4 115.0(3) . . ?
O17 Sm2 O13 75.8(3) . . ?
O4 Sm2 O13 80.4(3) . . ?
O17 Sm2 O1 90.2(3) . 2 ?
O4 Sm2 O1 139.1(3) . 2 ?
O13 Sm2 O1 75.1(3) . 2 ?
O17 Sm2 O8 140.2(3) . . ?
O4 Sm2 O8 82.8(3) . . ?
O13 Sm2 O8 144.0(3) . . ?
O1 Sm2 O8 98.3(3) 2 . ?
O17 Sm2 O10 78.8(3) . . ?
O4 Sm2 O10 62.8(3) . . ?
O13 Sm2 O10 119.7(3) . . ?
O1 Sm2 O10 157.9(3) 2 . ?
O8 Sm2 O10 79.0(3) . . ?
O17 Sm2 O20 73.1(3) . . ?
O4 Sm2 O20 140.3(3) . . ?
O13 Sm2 O20 136.8(3) . . ?
O1 Sm2 O20 75.9(3) 2 . ?
O8 Sm2 O20 71.5(3) . . ?
O10 Sm2 O20 82.5(3) . . ?
O17 Sm2 O5 144.0(3) . 2 ?
O4 Sm2 O5 75.5(3) . 2 ?
O13 Sm2 O5 72.2(3) . 2 ?
O1 Sm2 O5 66.1(3) 2 2 ?
O8 Sm2 O5 72.8(3) . 2 ?
O10 Sm2 O5 131.9(3) . 2 ?
O20 Sm2 O5 122.2(3) . 2 ?
O9 Mn1 O1 177.0(3) . . ?
O9 Mn1 O2 81.4(3) . . ?
O1 Mn1 O2 96.5(3) . . ?
O9 Mn1 O14 90.8(4) . 2 ?
O1 Mn1 O14 91.5(3) . 2 ?
O2 Mn1 O14 171.2(3) . 2 ?
O9 Mn1 O5 97.2(3) . . ?
O1 Mn1 O5 80.6(3) . . ?
O2 Mn1 O5 92.0(3) . . ?
O14 Mn1 O5 93.0(3) 2 . ?
O9 Mn1 N1 102.6(3) . . ?
O1 Mn1 N1 79.2(3) . . ?
O2 Mn1 N1 81.5(4) . . ?
O14 Mn1 N1 96.3(4) 2 . ?
O5 Mn1 N1 157.9(3) . . ?
O10 Mn2 O4 81.7(3) . . ?
O10 Mn2 O3 175.6(3) . . ?
O4 Mn2 O3 95.7(3) . . ?
O10 Mn2 O12 91.2(4) . . ?
O4 Mn2 O12 171.4(4) . . ?
O3 Mn2 O12 91.7(3) . . ?
O10 Mn2 O7 96.4(3) . . ?
O4 Mn2 O7 92.7(3) . . ?
O3 Mn2 O7 80.2(3) . . ?
O12 Mn2 O7 92.9(3) . . ?
O10 Mn2 N2 103.2(4) . . ?
O4 Mn2 N2 80.9(3) . . ?
O3 Mn2 N2 79.7(4) . . ?
O12 Mn2 N2 96.1(4) . . ?
O7 Mn2 N2 158.2(4) . . ?
C5 N1 C3 113.5(9) . . ?
C5 N1 C1 114.6(10) . . ?
C3 N1 C1 111.4(10) . . ?
C5 N1 Mn1 109.5(8) . . ?
C3 N1 Mn1 102.0(7) . . ?
C1 N1 Mn1 104.7(7) . . ?
N1 C1 C2 110.5(11) . . ?
N1 C1 H1A 109.5 . . ?
C2 C1 H1A 109.5 . . ?
N1 C1 H1B 109.5 . . ?
C2 C1 H1B 109.5 . . ?
H1A C1 H1B 108.1 . . ?
O1 C2 C1 110.0(11) . . ?
O1 C2 H2A 109.7 . . ?
C1 C2 H2A 109.7 . . ?
O1 C2 H2B 109.7 . . ?
C1 C2 H2B 109.7 . . ?
H2A C2 H2B 108.2 . . ?
C2 O1 Mn1 113.2(7) . . ?
C2 O1 Sm2 122.3(7) . 2 ?
Mn1 O1 Sm2 110.2(4) . 2 ?
N1 C3 C4 109.5(9) . . ?
N1 C3 H3A 109.8 . . ?
C4 C3 H3A 109.8 . . ?
N1 C3 H3B 109.8 . . ?
C4 C3 H3B 109.8 . . ?
H3A C3 H3B 108.2 . . ?
O2 C4 C3 109.4(10) . . ?
O2 C4 H4A 109.8 . . ?
C3 C4 H4A 109.8 . . ?
O2 C4 H4B 109.8 . . ?
C3 C4 H4B 109.8 . . ?
H4A C4 H4B 108.2 . . ?
C4 O2 Mn1 114.1(7) . . ?
C4 O2 Sm1 127.3(7) . . ?
Mn1 O2 Sm1 104.7(3) . . ?
N1 C5 C6 118.8(11) . . ?
N1 C5 H5A 107.6 . . ?
C6 C5 H5A 107.6 . . ?
N1 C5 H5B 107.6 . . ?
C6 C5 H5B 107.6 . . ?
H5A C5 H5B 107.0 . . ?
C7 C6 C5 112.6(12) . . ?
C7 C6 H6A 109.1 . . ?
C5 C6 H6A 109.1 . . ?
C7 C6 H6B 109.1 . . ?
C5 C6 H6B 109.1 . . ?
H6A C6 H6B 107.8 . . ?
C6 C7 C8 111.7(16) . . ?
C6 C7 H7A 109.3 . . ?
C8 C7 H7A 109.3 . . ?
C6 C7 H7B 109.3 . . ?
C8 C7 H7B 109.3 . . ?
H7A C7 H7B 107.9 . . ?
C7 C8 H8A 109.5 . . ?
C7 C8 H8B 109.5 . . ?
H8A C8 H8B 109.5 . . ?
C7 C8 H8C 109.5 . . ?
H8A C8 H8C 109.5 . . ?
H8B C8 H8C 109.5 . . ?
C9 N2 C11 112.1(12) . . ?
C9 N2 C13 113.6(12) . . ?
C11 N2 C13 113.1(12) . . ?
C9 N2 Mn2 102.9(8) . . ?
C11 N2 Mn2 101.0(7) . . ?
C13 N2 Mn2 113.1(8) . . ?
C10 C9 N2 116.4(13) . . ?
C10 C9 H9A 108.2 . . ?
N2 C9 H9A 108.2 . . ?
C10 C9 H9B 108.2 . . ?
N2 C9 H9B 108.2 . . ?
H9A C9 H9B 107.3 . . ?
C9 C10 O3 115.9(15) . . ?
C9 C10 H10A 108.3 . . ?
O3 C10 H10A 108.3 . . ?
C9 C10 H10B 108.3 . . ?
O3 C10 H10B 108.3 . . ?
H10A C10 H10B 107.4 . . ?
C10 O3 Mn2 113.2(9) . . ?
C10 O3 Sm1 124.8(9) . . ?
Mn2 O3 Sm1 110.9(4) . . ?
N2 C11 C12 110.2(10) . . ?
N2 C11 H11A 109.6 . . ?
C12 C11 H11A 109.6 . . ?
N2 C11 H11B 109.6 . . ?
C12 C11 H11B 109.6 . . ?
H11A C11 H11B 108.1 . . ?
O4 C12 C11 108.7(11) . . ?
O4 C12 H12A 110.0 . . ?
C11 C12 H12A 110.0 . . ?
O4 C12 H12B 110.0 . . ?
C11 C12 H12B 110.0 . . ?
H12A C12 H12B 108.3 . . ?
C12 O4 Mn2 113.6(6) . . ?
C12 O4 Sm2 131.5(7) . . ?
Mn2 O4 Sm2 104.6(3) . . ?
N2 C13 C14 117.2(14) . . ?
N2 C13 H13A 108.0 . . ?
C14 C13 H13A 108.0 . . ?
N2 C13 H13B 108.0 . . ?
C14 C13 H13B 108.0 . . ?
H13A C13 H13B 107.2 . . ?
C13 C14 C15 110.7(19) . . ?
C13 C14 H14A 109.5 . . ?
C15 C14 H14A 109.5 . . ?
C13 C14 H14B 109.5 . . ?
C15 C14 H14B 109.5 . . ?
H14A C14 H14B 108.1 . . ?
C16 C15 C14 112(2) . . ?
C16 C15 H15A 109.2 . . ?
C14 C15 H15A 109.2 . . ?
C16 C15 H15B 109.2 . . ?
C14 C15 H15B 109.2 . . ?
H15A C15 H15B 107.9 . . ?
C15 C16 H16A 109.5 . . ?
C15 C16 H16B 109.5 . . ?
H16A C16 H16B 109.5 . . ?
C15 C16 H16C 109.5 . . ?
H16A C16 H16C 109.5 . . ?
H16B C16 H16C 109.5 . . ?
C17 O5 Mn1 128.5(7) . . ?
C17 O5 Sm2 129.1(7) . 2 ?
Mn1 O5 Sm2 99.4(3) . 2 ?
O5 C17 O6 125.0(10) . . ?
O5 C17 H17 117.5 . . ?
O6 C17 H17 117.5 . . ?
C17 O6 Sm1 134.8(7) . . ?
C18 O7 Mn2 128.4(7) . . ?
C18 O7 Sm1 128.7(7) . . ?
Mn2 O7 Sm1 99.1(3) . . ?
O7 C18 O8 123.8(11) . . ?
O7 C18 H18 118.1 . . ?
O8 C18 H18 118.1 . . ?
C18 O8 Sm2 136.0(7) . . ?
C19 O9 Mn1 123.5(8) . . ?
C19 O9 Sm1 127.5(8) . . ?
Mn1 O9 Sm1 103.5(3) . . ?
O9 C19 H19A 109.5 . . ?
O9 C19 H19B 109.5 . . ?
H19A C19 H19B 109.5 . . ?
O9 C19 H19C 109.5 . . ?
H19A C19 H19C 109.5 . . ?
H19B C19 H19C 109.5 . . ?
C20 O10 Mn2 124.7(7) . . ?
C20 O10 Sm2 126.3(7) . . ?
Mn2 O10 Sm2 103.8(4) . . ?
O10 C20 H20A 109.5 . . ?
O10 C20 H20B 109.5 . . ?
H20A C20 H20B 109.5 . . ?
O10 C20 H20C 109.5 . . ?
H20A C20 H20C 109.5 . . ?
H20B C20 H20C 109.5 . . ?
C21 O11 Sm1 140.8(7) . . ?
C21 O12 Mn2 127.3(8) . . ?
O11 C21 O12 125.0(10) . . ?
O11 C21 C22 119.8(12) . . ?
O12 C21 C22 115.2(12) . . ?
C23 C22 C21 117.9(13) . . ?
C23 C22 H22A 107.8 . . ?
C21 C22 H22A 107.8 . . ?
C23 C22 H22B 107.8 . . ?
C21 C22 H22B 107.8 . . ?
H22A C22 H22B 107.2 . . ?
C22 C23 H23A 109.5 . . ?
C22 C23 H23B 109.5 . . ?
H23A C23 H23B 109.5 . . ?
C22 C23 H23C 109.5 . . ?
H23A C23 H23C 109.5 . . ?
H23B C23 H23C 109.5 . . ?
C24 O13 Sm2 139.9(8) . . ?
C24 O14 Mn1 129.1(8) . 2 ?
O13 C24 O14 124.2(11) . . ?
O13 C24 C25 118.9(12) . . ?
O14 C24 C25 116.8(11) . . ?
C26 C25 C24 116.4(15) . . ?
C26 C25 H25A 108.2 . . ?
C24 C25 H25A 108.2 . . ?
C26 C25 H25B 108.2 . . ?
C24 C25 H25B 108.2 . . ?
H25A C25 H25B 107.3 . . ?
C25 C26 H26A 109.5 . . ?
C25 C26 H26B 109.5 . . ?
H26A C26 H26B 109.5 . . ?
C25 C26 H26C 109.5 . . ?
H26A C26 H26C 109.5 . . ?
H26B C26 H26C 109.5 . . ?
C27 O15 Sm1 139.7(9) . . ?
O16 C27 O15 126.9(13) . . ?
O16 C27 C28 114.8(14) . . ?
O15 C27 C28 118.2(15) . . ?
C27 C28 C29 112.9(18) . . ?
C27 C28 H28A 109.0 . . ?
C29 C28 H28A 109.0 . . ?
C27 C28 H28B 109.0 . . ?
C29 C28 H28B 109.0 . . ?
H28A C28 H28B 107.8 . . ?
C28 C29 H29A 109.5 . . ?
C28 C29 H29B 109.5 . . ?
H29A C29 H29B 109.5 . . ?
C28 C29 H29C 109.5 . . ?
H29A C29 H29C 109.5 . . ?
H29B C29 H29C 109.5 . . ?
C30 O17 Sm2 139.8(11) . . ?
O17 C30 O18 126.4(16) . . ?
O17 C30 C31 115.6(17) . . ?
O18 C30 C31 118.0(16) . . ?
C32 C31 C30 109.4(17) . . ?
C32 C31 H31A 109.8 . . ?
C30 C31 H31A 109.8 . . ?
C32 C31 H31B 109.8 . . ?
C30 C31 H31B 109.8 . . ?
H31A C31 H31B 108.2 . . ?
C31 C32 H32A 109.5 . . ?
C31 C32 H32B 109.5 . . ?
H32A C32 H32B 109.5 . . ?
C31 C32 H32C 109.5 . . ?
H32A C32 H32C 109.5 . . ?
H32B C32 H32C 109.5 . . ?
C33 O19 Sm1 129.8(9) . . ?
C33 O19 H19 119(10) . . ?
Sm1 O19 H19 107(10) . . ?
O19 C33 H33A 109.5 . . ?
O19 C33 H33B 109.5 . . ?
H33A C33 H33B 109.5 . . ?
O19 C33 H33C 109.5 . . ?
H33A C33 H33C 109.5 . . ?
H33B C33 H33C 109.5 . . ?
C34 O20 Sm2 130.7(9) . . ?
C34 O20 H20 100(8) . . ?
Sm2 O20 H20 106(3) . . ?
O20 C34 H34A 109.5 . . ?
O20 C34 H34B 109.5 . . ?
H34A C34 H34B 109.5 . . ?
O20 C34 H34C 109.5 . . ?
H34A C34 H34C 109.5 . . ?
H34B C34 H34C 109.5 . . ?

loop_
_geom_bond_atom_site_label_1
_geom_bond_atom_site_label_2
_geom_bond_distance
_geom_bond_site_symmetry_2
_geom_bond_publ_flag
Sm1 O2 2.366(8) . ?
Sm1 O15 2.375(8) . ?
Sm1 O11 2.387(8) . ?
Sm1 O3 2.400(8) . ?
Sm1 O9 2.418(8) . ?
Sm1 O6 2.437(8) . ?
Sm1 O19 2.454(9) . ?
Sm1 O7 2.490(8) . ?
Sm2 O17 2.358(9) . ?
Sm2 O4 2.379(8) . ?
Sm2 O13 2.409(9) . ?
Sm2 O1 2.409(7) 2 ?
Sm2 O8 2.414(8) . ?
Sm2 O10 2.416(7) . ?
Sm2 O20 2.435(9) . ?
Sm2 O5 2.484(8) 2 ?
Mn1 O9 1.915(9) . ?
Mn1 O1 1.929(8) . ?
Mn1 O2 1.936(8) . ?
Mn1 O14 1.962(8) 2 ?
Mn1 O5 2.186(7) . ?
Mn1 N1 2.337(10) . ?
Mn2 O10 1.902(9) . ?
Mn2 O4 1.919(8) . ?
Mn2 O3 1.929(8) . ?
Mn2 O12 1.979(8) . ?
Mn2 O7 2.200(8) . ?
Mn2 N2 2.343(10) . ?
N1 C5 1.455(16) . ?
N1 C3 1.469(17) . ?
N1 C1 1.492(17) . ?
C1 C2 1.511(17) . ?
C1 H1A 0.9900 . ?
C1 H1B 0.9900 . ?
C2 O1 1.422(16) . ?
C2 H2A 0.9900 . ?
C2 H2B 0.9900 . ?
O1 Sm2 2.409(7) 2 ?
C3 C4 1.535(16) . ?
C3 H3A 0.9900 . ?
C3 H3B 0.9900 . ?
C4 O2 1.440(14) . ?
C4 H4A 0.9900 . ?
C4 H4B 0.9900 . ?
C5 C6 1.531(15) . ?
C5 H5A 0.9900 . ?
C5 H5B 0.9900 . ?
C6 C7 1.50(2) . ?
C6 H6A 0.9900 . ?
C6 H6B 0.9900 . ?
C7 C8 1.56(2) . ?
C7 H7A 0.9900 . ?
C7 H7B 0.9900 . ?
C8 H8A 0.9800 . ?
C8 H8B 0.9800 . ?
C8 H8C 0.9800 . ?
N2 C9 1.461(19) . ?
N2 C11 1.461(16) . ?
N2 C13 1.481(19) . ?
C9 C10 1.40(2) . ?
C9 H9A 0.9900 . ?
C9 H9B 0.9900 . ?
C10 O3 1.423(17) . ?
C10 H10A 0.9900 . ?
C10 H10B 0.9900 . ?
C11 C12 1.519(19) . ?
C11 H11A 0.9900 . ?
C11 H11B 0.9900 . ?
C12 O4 1.403(16) . ?
C12 H12A 0.9900 . ?
C12 H12B 0.9900 . ?
C13 C14 1.50(2) . ?
C13 H13A 0.9900 . ?
C13 H13B 0.9900 . ?
C14 C15 1.53(3) . ?
C14 H14A 0.9900 . ?
C14 H14B 0.9900 . ?
C15 C16 1.43(5) . ?
C15 H15A 0.9900 . ?
C15 H15B 0.9900 . ?
C16 H16A 0.9800 . ?
C16 H16B 0.9800 . ?
C16 H16C 0.9800 . ?
O5 C17 1.249(14) . ?
O5 Sm2 2.484(8) 2 ?
C17 O6 1.277(14) . ?
C17 H17 0.9500 . ?
O7 C18 1.262(13) . ?
C18 O8 1.274(14) . ?
C18 H18 0.9500 . ?
O9 C19 1.405(16) . ?
C19 H19A 0.9800 . ?
C19 H19B 0.9800 . ?
C19 H19C 0.9800 . ?
O10 C20 1.418(14) . ?
C20 H20A 0.9800 . ?
C20 H20B 0.9800 . ?
C20 H20C 0.9800 . ?
O11 C21 1.234(17) . ?
O12 C21 1.323(16) . ?
C21 C22 1.501(17) . ?
C22 C23 1.43(3) . ?
C22 H22A 0.9900 . ?
C22 H22B 0.9900 . ?
C23 H23A 0.9800 . ?
C23 H23B 0.9800 . ?
C23 H23C 0.9800 . ?
O13 C24 1.239(15) . ?
O14 C24 1.300(15) . ?
O14 Mn1 1.962(8) 2 ?
C24 C25 1.481(19) . ?
C25 C26 1.44(3) . ?
C25 H25A 0.9900 . ?
C25 H25B 0.9900 . ?
C26 H26A 0.9800 . ?
C26 H26B 0.9800 . ?
C26 H26C 0.9800 . ?
O15 C27 1.279(17) . ?
O16 C27 1.221(18) . ?
C27 C28 1.47(2) . ?
C28 C29 1.53(4) . ?
C28 H28A 0.9900 . ?
C28 H28B 0.9900 . ?
C29 H29A 0.9800 . ?
C29 H29B 0.9800 . ?
C29 H29C 0.9800 . ?
O17 C30 1.218(19) . ?
O18 C30 1.26(2) . ?
C30 C31 1.56(3) . ?
C31 C32 1.39(3) . ?
C31 H31A 0.9900 . ?
C31 H31B 0.9900 . ?
C32 H32A 0.9800 . ?
C32 H32B 0.9800 . ?
C32 H32C 0.9800 . ?
O19 C33 1.399(17) . ?
O19 H19 0.93(4) . ?
C33 H33A 0.9800 . ?
C33 H33B 0.9800 . ?
C33 H33C 0.9800 . ?
O20 C34 1.425(17) . ?
O20 H20 0.91(4) . ?
C34 H34A 0.9800 . ?
C34 H34B 0.9800 . ?
C34 H34C 0.9800 . ?

loop_
_geom_hbond_atom_site_label_D
_geom_hbond_atom_site_label_H
_geom_hbond_atom_site_label_A
_geom_hbond_distance_DH
_geom_hbond_distance_HA
_geom_hbond_distance_DA
_geom_hbond_angle_DHA
_geom_hbond_site_symmetry_A
O19 H19 O16 0.93(4) 1.71(7) 2.604(15) 160(16) .
O20 H20 O18 0.91(4) 1.76(10) 2.559(15) 145(14) .
